data_4338566
loop_
_publ_author_name
'Tang, Jinkui'
'Costa, Jos\'e S\'anchez'
'Golobic, Amalija'
'Kozlevcar, Bojan'
'Robertazzi, Arturo'
'Vargiu, Attilio V.'
'Gamez, Patrick'
'Reedijk, Jan'

_publ_section_title
;
 Magnetic Coupling between Copper(II) Ions Mediated by Hydrogen-Bonded
 (Neutral) Water Molecules
;
_journal_coden_ASTM INOCAJ
_journal_issue 12
_journal_name_full 'Inorganic Chemistry'
_journal_page_first 5473
_journal_page_last 5479
_journal_paper_doi 10.1021/ic900507w
_journal_volume 48
_journal_year 2009
_chemical_formula_sum 'C24 H26 Cl2 Cu2 N6 O13'
_chemical_formula_weight 804.5
_space_group_IT_number 2
_symmetry_cell_setting triclinic
_symmetry_space_group_name_Hall '-P 1'
_symmetry_space_group_name_H-M 'P -1'
_cell_angle_alpha 104.624(1)
_cell_angle_beta 100.981(1)
_cell_angle_gamma 93.776(1)
_cell_formula_units_Z 2
_cell_length_a 8.1867(2)
_cell_length_b 11.3618(2)
_cell_length_c 17.3567(4)
_cell_measurement_reflns_used 6669
_cell_measurement_temperature 293
_cell_measurement_theta_max 27.48
_cell_measurement_theta_min 2.55
_cell_volume 1522.47(6)
_computing_cell_refinement 'DENZO-SMN (Otwinowski & Minor, 1997)'
_computing_data_collection 'COLLECT (Nonius, 2000)'
_computing_data_reduction 'DENZO-SMN (Otwinowski & Minor, 1997)'
_computing_structure_refinement 'XTAL3.4 (Hall et al., 1995)'
_computing_structure_solution 'SIR97 (Altomare et al., 1999)'
_diffrn_ambient_temperature 293
_diffrn_measured_fraction_theta_full 0.994
_diffrn_measured_fraction_theta_max 0.994
_diffrn_measurement_device_type 'Nonius Kappa CCD'
_diffrn_measurement_method '\f and \w scans'
_diffrn_radiation_type 'Mo K\a'
_diffrn_radiation_wavelength .71073
_diffrn_reflns_av_R_equivalents .051
_diffrn_reflns_av_sigmaI/netI .042
_diffrn_reflns_limit_h_max 10
_diffrn_reflns_limit_h_min -10
_diffrn_reflns_limit_k_max 13
_diffrn_reflns_limit_k_min -14
_diffrn_reflns_limit_l_max 22
_diffrn_reflns_limit_l_min -22
_diffrn_reflns_number 28805
_diffrn_reflns_theta_full 27.45
_diffrn_reflns_theta_max 27.45
_diffrn_reflns_theta_min 2.55
_exptl_absorpt_coefficient_mu 1.648
_exptl_absorpt_correction_type multi-scan
_exptl_absorpt_process_details '(DENZO-SMN; Otwinovski, Minor 1997)'
_exptl_crystal_colour green
_exptl_crystal_density_diffrn 1.755
_exptl_crystal_description prism
_exptl_crystal_F_000 816
_exptl_crystal_size_max 0.30
_exptl_crystal_size_mid 0.30
_exptl_crystal_size_min 0.012
_refine_diff_density_max .647
_refine_diff_density_min -.903
_refine_ls_abs_structure_details none
_refine_ls_extinction_coef .00000
_refine_ls_extinction_method none
_refine_ls_goodness_of_fit_all 1.193
_refine_ls_goodness_of_fit_ref 1.285
_refine_ls_matrix_type full
_refine_ls_number_constraints 0
_refine_ls_number_parameters 424
_refine_ls_number_reflns 6397
_refine_ls_number_restraints 0
_refine_ls_R_factor_all .06
_refine_ls_R_factor_gt .044
_refine_ls_shift/su_max .001
_refine_ls_shift/su_mean .00005
_refine_ls_structure_factor_coef F
_refine_ls_weighting_scheme calc
_refine_ls_wR_factor_all .035
_refine_ls_wR_factor_ref .034
_reflns_d_resolution_high .771
_reflns_d_resolution_low 7.979
_reflns_Friedel_coverage 0
_reflns_limit_h_max 10
_reflns_limit_h_min 0
_reflns_limit_k_max 14
_reflns_limit_k_min -14
_reflns_limit_l_max 21
_reflns_limit_l_min -22
_reflns_number_gt 5497
_reflns_number_total 6890
_reflns_threshold_expression 'F2   > 2.00 sig(F2  )'
_cod_data_source_file ic900507w_si_002.cif
_cod_data_source_block k1162k
_cod_original_sg_symbol_Hall -p_1
_cod_original_sg_symbol_H-M P_-1
_cod_database_code 4338566

loop_
_symmetry_equiv_pos_as_xyz
+x,+y,+z
-x,-y,-z

loop_
_atom_site_aniso_label
_atom_site_aniso_U_11
_atom_site_aniso_U_22
_atom_site_aniso_U_33
_atom_site_aniso_U_23
_atom_site_aniso_U_13
_atom_site_aniso_U_12
Cu1A 0.0401(2) 0.0435(2) 0.0251(2) 0.0073(1) 0.0056(1) -0.0022(1)
Cl1 0.0437(3) 0.0841(4) 0.0352(3) 0.0226(3) 0.0018(2) 0.0029(2)
O1A 0.0567(7) 0.0459(7) 0.0295(7) 0.0060(6) 0.0113(6) -0.0081(6)
O2A 0.0482(7) 0.0577(8) 0.0286(7) 0.0100(6) 0.0080(5) -0.0016(6)
O11 0.0842(12) 0.1334(19) 0.0488(11) 0.0329(11) 0.0236(9) -0.0032(11)
O12 0.0494(9) 0.0846(11) 0.0729(12) 0.0344(9) -0.0008(8) -0.0018(7)
O13 0.0682(10) 0.1029(15) 0.0536(11) 0.0035(10) 0.0006(8) -0.0063(10)
O14 0.0789(12) 0.1232(17) 0.0775(14) 0.0462(13) 0.0057(10) 0.0367(11)
N1A 0.0405(7) 0.0444(8) 0.0281(8) 0.0082(7) 0.0052(6) 0.0047(6)
N2A 0.0585(9) 0.0483(10) 0.0281(8) 0.0033(7) 0.0092(7) -0.0006(7)
N3A 0.0389(7) 0.0457(8) 0.0312(9) 0.0086(7) 0.0002(6) -0.0027(6)
C1A 0.0413(9) 0.0454(10) 0.0311(10) 0.0159(8) 0.0074(7) 0.0037(7)
C2A 0.0394(8) 0.0490(10) 0.0329(10) 0.0177(8) 0.0073(7) 0.0089(7)
C3A 0.0477(10) 0.0558(12) 0.0416(11) 0.0204(9) 0.0162(8) 0.0132(9)
C4A 0.0482(10) 0.0594(13) 0.0579(14) 0.0326(11) 0.0163(9) 0.0039(9)
C5A 0.0538(11) 0.0532(12) 0.0527(14) 0.0221(10) 0.0063(10) -0.0060(9)
C6A 0.0607(12) 0.0525(12) 0.0341(10) 0.0118(9) 0.0063(9) -0.0064(9)
C7A 0.0427(9) 0.0528(11) 0.0294(9) 0.0134(8) 0.0104(7) 0.0105(8)
C8A 0.0378(9) 0.0454(10) 0.0353(10) 0.0105(8) -0.0005(7) 0.0062(7)
C9A 0.0520(11) 0.0474(11) 0.0411(11) 0.0024(9) -0.0021(9) 0.0063(9)
C10A 0.0540(11) 0.0455(11) 0.0612(15) 0.0078(10) -0.0011(10) -0.0035(9)
C11A 0.0561(12) 0.0551(13) 0.0639(16) 0.0174(12) 0.0070(10) -0.0112(10)
C12A 0.0535(11) 0.0593(13) 0.0411(11) 0.0144(10) 0.0067(9) -0.0047(9)
Cu1B 0.0420(2) 0.0469(2) 0.0275(2) 0.0117(1) 0.0047(1) -0.0031(1)
O1B 0.0528(7) 0.0506(7) 0.0273(6) 0.0108(6) 0.0071(5) -0.0094(6)
O2B 0.0716(9) 0.0465(7) 0.0265(6) 0.0104(6) 0.0078(6) 0.0043(6)
N1B 0.0412(8) 0.0507(9) 0.0300(8) 0.0110(7) 0.0054(6) 0.0018(7)
N2B 0.0476(9) 0.0662(11) 0.0305(9) 0.0118(8) -0.0018(7) -0.0084(8)
N3B 0.0426(8) 0.0515(9) 0.0385(9) 0.0122(7) 0.0054(7) -0.0019(7)
C1B 0.0450(9) 0.0418(10) 0.0329(10) 0.0096(8) 0.0142(8) 0.0055(7)
C2B 0.0447(9) 0.0441(10) 0.0324(10) 0.0139(8) 0.0142(8) 0.0084(8)
C3B 0.0555(11) 0.0498(11) 0.0399(11) 0.0167(9) 0.0183(9) 0.0090(9)
C4B 0.0668(13) 0.0490(12) 0.0592(15) 0.0217(10) 0.0261(11) 0.0031(10)
C5B 0.0680(13) 0.0435(11) 0.0525(14) 0.0086(10) 0.0177(11) -0.0089(9)
C6B 0.0630(12) 0.0516(12) 0.0352(11) 0.0076(9) 0.0149(9) -0.0035(9)
C7B 0.0460(9) 0.0538(11) 0.0257(9) 0.0150(8) 0.0098(7) 0.0099(8)
C8B 0.0366(9) 0.0533(11) 0.0399(11) 0.0100(9) 0.0067(8) 0.0035(8)
C9B 0.0436(10) 0.0578(13) 0.0505(13) 0.0037(10) 0.0034(9) -0.0004(9)
C10B 0.0520(11) 0.0578(13) 0.0686(17) 0.0090(12) 0.0059(11) -0.0076(9)
C11B 0.0589(13) 0.0626(14) 0.0761(19) 0.0249(13) 0.0104(12) -0.0106(11)
C12B 0.0527(11) 0.0622(13) 0.0509(13) 0.0211(11) 0.0090(10) -0.0042(10)
Cl2 0.0852(4) 0.0562(3) 0.0353(3) 0.0067(2) 0.0135(3) 0.0076(3)
O21 0.195(3) 0.0913(16) 0.0593(14) 0.0136(12) -0.0241(18) 0.0210(17)
O22 0.108(2) 0.238(6) 0.155(4) -0.068(4) 0.024(2) 0.035(3)
O23 0.154(2) 0.0817(14) 0.0475(11) -0.0056(10) 0.0276(12) -0.0036(13)
O24 0.262(6) 0.113(2) 0.121(3) 0.051(2) 0.054(3) -0.036(3)
O3 0.0682(11) 0.0751(12) 0.140(2) 0.0207(13) 0.0239(12) 0.0088(9)

loop_
_atom_site_label
_atom_site_type_symbol
_atom_site_thermal_displace_type
_atom_site_fract_x
_atom_site_fract_y
_atom_site_fract_z
_atom_site_occupancy
_atom_site_U_iso_or_equiv
Cu1A Cu Uani 0.47222(2) 0.13067(2) 0.38117(1) 1.000 0.0371(1)
Cl1 Cl Uani 0.08756(7) 0.17531(6) 0.28184(3) 1.000 0.0543(2)
O1A O Uani 0.35457(18) -0.03082(13) 0.34563(8) 1.000 0.0452(4)
O2A O Uani 0.57245(16) 0.10106(13) 0.28463(8) 1.000 0.0456(4)
O11 O Uani 0.0353(3) 0.1603(3) 0.35241(13) 1.000 0.0868(8)
O12 O Uani 0.2610(2) 0.2234(2) 0.30386(13) 1.000 0.0689(6)
O13 O Uani 0.0669(3) 0.0578(2) 0.22143(13) 1.000 0.0807(7)
O14 O Uani -0.0095(3) 0.2542(3) 0.24556(16) 1.000 0.0900(8)
N1A N Uani 0.41190(19) 0.15988(16) 0.48682(10) 1.000 0.0383(4)
N2A N Uani 0.4827(2) 0.27260(17) 0.53805(10) 1.000 0.0466(5)
N3A N Uani 0.59982(19) 0.29471(15) 0.43221(10) 1.000 0.0403(5)
C1A C Uani 0.2577(2) -0.08331(18) 0.38317(12) 1.000 0.0384(6)
C2A C Uani 0.2404(2) -0.03116(19) 0.46420(12) 1.000 0.0391(5)
C3A C Uani 0.1386(2) -0.0972(2) 0.49982(13) 1.000 0.0458(6)
C4A C Uani 0.0518(3) -0.2085(2) 0.45841(16) 1.000 0.0515(7)
C5A C Uani 0.0656(3) -0.2594(2) 0.37830(15) 1.000 0.0531(7)
C6A C Uani 0.1674(3) -0.1992(2) 0.34213(13) 1.000 0.0502(7)
C7A C Uani 0.3209(2) 0.0877(2) 0.51244(11) 1.000 0.0406(6)
C8A C Uani 0.5856(2) 0.34181(19) 0.50908(13) 1.000 0.0407(6)
C9A C Uani 0.6697(3) 0.4559(2) 0.55691(14) 1.000 0.0503(6)
C10A C Uani 0.7671(3) 0.5203(2) 0.52231(17) 1.000 0.0571(7)
C11A C Uani 0.7808(3) 0.4720(2) 0.44254(18) 1.000 0.0598(8)
C12A C Uani 0.6979(3) 0.3603(2) 0.39960(14) 1.000 0.0522(7)
Cu1B Cu Uani 0.23814(3) -0.08000(2) 0.09451(1) 1.000 0.0393(1)
O1B O Uani 0.39361(17) 0.06307(13) 0.13202(8) 1.000 0.0445(4)
O2B O Uani 0.3198(2) -0.13624(13) 0.19092(8) 1.000 0.0486(4)
N1B N Uani 0.1804(2) -0.05897(16) -0.01462(10) 1.000 0.0411(5)
N2B N Uani 0.0568(2) -0.14835(19) -0.06514(11) 1.000 0.0505(6)
N3B N Uani 0.0515(2) -0.21382(16) 0.04879(11) 1.000 0.0450(5)
C1B C Uani 0.4433(2) 0.13375(18) 0.08902(12) 1.000 0.0392(6)
C2B C Uani 0.3808(2) 0.11394(18) 0.00406(12) 1.000 0.0388(6)
C3B C Uani 0.4458(3) 0.1940(2) -0.03633(13) 1.000 0.0463(6)
C4B C Uani 0.5663(3) 0.2902(2) 0.00454(16) 1.000 0.0555(8)
C5B C Uani 0.6260(3) 0.3091(2) 0.08698(15) 1.000 0.0556(7)
C6B C Uani 0.5671(3) 0.2336(2) 0.12894(13) 1.000 0.0506(7)
C7B C Uani 0.2523(2) 0.0172(2) -0.04435(11) 1.000 0.0406(6)
C8B C Uani -0.0074(2) -0.2317(2) -0.03190(13) 1.000 0.0441(6)
C9B C Uani -0.1290(3) -0.3296(2) -0.07837(15) 1.000 0.0539(7)
C10B C Uani -0.1917(3) -0.4051(2) -0.03891(18) 1.000 0.0626(8)
C11B C Uani -0.1362(3) -0.3864(3) 0.0444(2) 1.000 0.0661(9)
C12B C Uani -0.0148(3) -0.2906(2) 0.08590(15) 1.000 0.0550(7)
Cl2 Cl Uani 0.43400(9) 0.38249(6) 0.76021(4) 1.000 0.0599(2)
O21 O Uani 0.5264(6) 0.3594(3) 0.82883(18) 1.000 0.1234(12)
O22 O Uani 0.2788(6) 0.4204(7) 0.7753(4) 1.000 0.189(2)
O23 O Uani 0.4011(4) 0.2744(2) 0.69449(14) 1.000 0.0987(9)
O24 O Uani 0.5181(10) 0.4779(4) 0.7405(3) 1.000 0.163(2)
O3 O Uani 0.7756(3) -0.0761(2) 0.2613(2) 1.000 0.0958(9)
H2A H Uiso 0.46224 0.29907 0.58780 1.000 0.0554
H3A H Uiso 0.12896 -0.05984 0.55340 1.000 0.0613
H4A H Uiso -0.01873 -0.25644 0.48616 1.000 0.0606
H5A H Uiso 0.00340 -0.33688 0.34793 1.000 0.0532
H6A H Uiso 0.17692 -0.23747 0.28752 1.000 0.0536
H9A H Uiso 0.64443 0.48464 0.61104 1.000 0.0819
H10A H Uiso 0.82796 0.59862 0.54754 1.000 0.0644
H11A H Uiso 0.85797 0.51046 0.42050 1.000 0.0657
H12A H Uiso 0.70913 0.32692 0.34458 1.000 0.0571
H21A H Uiso 0.63368 0.04034 0.27758 1.000 0.0616
H22A H Uiso 0.51020 0.10000 0.24330 1.000 0.0483
H71A H Uiso 0.29857 0.11349 0.56427 1.000 0.0414
H2B H Uiso 0.04352 -0.16437 -0.11994 1.000 0.0754
H3B H Uiso 0.39508 0.18211 -0.09163 1.000 0.0602
H4B H Uiso 0.61761 0.34490 -0.02636 1.000 0.0518
H5B H Uiso 0.70041 0.37356 0.11335 1.000 0.0605
H6B H Uiso 0.61088 0.24945 0.18629 1.000 0.0615
H9B H Uiso -0.17331 -0.34208 -0.13922 1.000 0.0528
H10B H Uiso -0.27506 -0.47172 -0.06881 1.000 0.0948
H11B H Uiso -0.19166 -0.44735 0.07069 1.000 0.0739
H12B H Uiso 0.03692 -0.27790 0.13829 1.000 0.0633
H21B H Uiso 0.36989 -0.19615 0.18442 1.000 0.0513
H22B H Uiso 0.34380 -0.09460 0.24290 1.000 0.0697
H71B H Uiso 0.22185 0.01671 -0.09969 1.000 0.0424
H31 H Uiso 0.76580 -0.14740 0.25680 1.000 0.0958
H32 H Uiso 0.79430 -0.03800 0.31430 1.000 0.1665

loop_
_atom_type_symbol
_atom_type_oxidation_number
_atom_type_number_in_cell
_atom_type_scat_dispersion_real
_atom_type_scat_dispersion_imag
_atom_type_scat_source
C 0 48 .002 .002 'Int Tables Vol IV Tables 2.2B and 2.3.1'
H 0 52 0 0 'Int Tables Vol IV Tables 2.2B and 2.3.1'
O 0 26 .008 .006 'Int Tables Vol IV Tables 2.2B and 2.3.1'
N 0 12 .004 .003 'Int Tables Vol IV Tables 2.2B and 2.3.1'
Cu 0 4 .263 1.266 'Int Tables Vol IV Tables 2.2B and 2.3.1'
Cl 0 4 .132 .159 'Int Tables Vol IV Tables 2.2B and 2.3.1'

loop_
_geom_angle_atom_site_label_1
_geom_angle_atom_site_label_2
_geom_angle_atom_site_label_3
_geom_angle
_geom_angle_publ_flag
O1A Cu1A O2A 91.55(6) yes
O1A Cu1A O12 96.02(7) yes
O1A Cu1A N1A 91.91(7) yes
O1A Cu1A N3A 172.61(6) yes
O2A Cu1A O12 85.59(6) yes
O2A Cu1A N1A 170.18(6) yes
O2A Cu1A N3A 94.03(6) yes
O12 Cu1A N1A 103.18(7) yes
O12 Cu1A N3A 89.25(7) yes
N1A Cu1A N3A 81.82(7) yes
N1B Cu1B N3B 81.95(8) yes
O1B Cu1B N1B 92.50(7) yes
O1B Cu1B N3B 171.28(7) yes
O1B Cu1B O2B 92.90(6) yes
O2B Cu1B N3B 94.05(7) yes
O2B Cu1B N1B 165.89(7) yes
O11 Cl1 O14 111.50(16) yes
O11 Cl1 O13 109.96(17) yes
O11 Cl1 O12 108.82(14) yes
O13 Cl1 O14 107.38(15) yes
O12 Cl1 O13 108.83(14) yes
O12 Cl1 O14 110.32(16) yes
O21 Cl2 O23 109.85(18) yes
O22 Cl2 O24 107.0(4) yes
O23 Cl2 O24 111.1(2) yes
O21 Cl2 O24 110.4(3) yes
O21 Cl2 O22 110.0(3) yes
O22 Cl2 O23 108.5(3) yes
Cu1A O1A C1A 128.22(13) yes
Cu1A O12 Cl1 122.08(13) yes
H21A O2A H22A 111.13 no
Cu1A O2A H22A 115.03 no
Cu1A O2A H21A 116.66 no
Cu1B O1B C1B 127.91(12) yes
Cu1B O2B H22B 129.28 no
H21B O2B H22B 109.95 no
Cu1B O2B H21B 116.97 no
H31 O3 H32 107.45 no
Cu1A N1A C7A 128.18(15) yes
Cu1A N1A N2A 112.22(13) yes
N2A N1A C7A 119.59(17) yes
N1A N2A C8A 116.81(16) yes
Cu1A N3A C12A 128.22(14) yes
Cu1A N3A C8A 113.22(14) yes
C8A N3A C12A 118.55(18) yes
N1A N2A H2A 121.67 no
C8A N2A H2A 121.52 no
Cu1B N1B C7B 128.16(14) yes
Cu1B N1B N2B 112.03(14) yes
N2B N1B C7B 119.44(17) yes
N1B N2B C8B 117.13(17) yes
C8B N3B C12B 118.12(19) yes
Cu1B N3B C12B 129.05(16) yes
Cu1B N3B C8B 112.72(14) yes
C8B N2B H2B 120.20 no
N1B N2B H2B 119.97 no
O1A C1A C6A 119.07(18) yes
O1A C1A C2A 123.92(18) yes
C2A C1A C6A 116.99(18) no
C3A C2A C7A 117.52(18) no
C1A C2A C7A 123.09(18) no
C1A C2A C3A 119.39(19) no
C2A C3A C4A 122.3(2) no
C3A C4A C5A 118.7(2) no
C4A C5A C6A 120.7(2) no
C1A C6A C5A 121.9(2) no
N1A C7A C2A 124.26(17) yes
N3A C8A C9A 122.31(19) yes
N2A C8A C9A 121.83(19) yes
N2A C8A N3A 115.86(19) yes
C8A C9A C10A 117.9(2) no
C9A C10A C11A 119.8(2) no
C10A C11A C12A 119.6(2) no
N3A C12A C11A 121.9(2) yes
C4A C3A H3A 120.39 no
C2A C3A H3A 117.32 no
C5A C4A H4A 120.22 no
C3A C4A H4A 120.99 no
C4A C5A H5A 119.75 no
C6A C5A H5A 119.53 no
C5A C6A H6A 118.88 no
C1A C6A H6A 119.24 no
N1A C7A H71A 119.92 no
C2A C7A H71A 115.72 no
C8A C9A H9A 115.77 no
C10A C9A H9A 126.13 no
C11A C10A H10A 114.08 no
C9A C10A H10A 126.09 no
C10A C11A H11A 120.37 no
C12A C11A H11A 119.51 no
C11A C12A H12A 119.13 no
N3A C12A H12A 119.01 no
C2B C1B C6B 117.70(18) no
O1B C1B C6B 118.50(18) yes
O1B C1B C2B 123.80(18) yes
C1B C2B C3B 119.03(18) no
C1B C2B C7B 123.88(18) no
C3B C2B C7B 117.08(18) no
C2B C3B C4B 121.6(2) no
C3B C4B C5B 119.0(2) no
C4B C5B C6B 121.5(2) no
C1B C6B C5B 121.1(2) no
N1B C7B C2B 123.08(17) yes
N3B C8B C9B 122.3(2) yes
N2B C8B N3B 115.69(19) yes
N2B C8B C9B 122.0(2) yes
C8B C9B C10B 117.8(2) no
C9B C10B C11B 120.9(3) no
C10B C11B C12B 118.4(3) no
N3B C12B C11B 122.5(2) yes
C2B C3B H3B 116.61 no
C4B C3B H3B 121.54 no
C3B C4B H4B 120.74 no
C5B C4B H4B 120.10 no
C6B C5B H5B 120.02 no
C4B C5B H5B 118.41 no
C1B C6B H6B 119.46 no
C5B C6B H6B 119.45 no
C2B C7B H71B 114.24 no
N1B C7B H71B 122.63 no
C8B C9B H9B 121.74 no
C10B C9B H9B 120.46 no
C9B C10B H10B 119.53 no
C11B C10B H10B 119.58 no
C10B C11B H11B 116.54 no
C12B C11B H11B 125.02 no
N3B C12B H12B 113.23 no
C11B C12B H12B 123.91 no

loop_
_geom_bond_atom_site_label_1
_geom_bond_atom_site_label_2
_geom_bond_distance
_geom_bond_publ_flag
Cu1A O1A 1.9090(15) yes
Cu1A O2A 1.9671(13) yes
Cu1A O12 2.444(2) yes
Cu1A N1A 1.9432(16) yes
Cu1A N3A 1.9766(17) yes
Cu1B O2B 1.9559(14) yes
Cu1B N1B 1.9418(17) yes
Cu1B O1B 1.8878(15) yes
Cu1B N3B 1.9746(18) yes
Cl1 O11 1.417(2) yes
Cl1 O12 1.4305(19) yes
Cl1 O14 1.421(3) yes
Cl1 O13 1.451(2) yes
Cl2 O23 1.419(2) yes
Cl2 O24 1.395(6) yes
Cl2 O22 1.418(5) yes
Cl2 O21 1.379(4) yes
O1A C1A 1.319(2) yes
O2A H21A 0.8766 no
O2A H22A 0.7937 no
O1B C1B 1.320(2) yes
O2B H21B 0.8123 no
O2B H22B 0.8838 no
O3 H32 0.8908 no
O3 H31 0.7911 no
N1A C7A 1.287(3) yes
N1A N2A 1.378(3) yes
N2A C8A 1.362(3) yes
N3A C12A 1.352(3) yes
N3A C8A 1.337(3) yes
N2A H2A 0.8915 no
N1B N2B 1.379(3) yes
N1B C7B 1.279(3) yes
N2B C8B 1.353(3) yes
N3B C12B 1.351(3) yes
N3B C8B 1.350(3) yes
N2B H2B 0.9057 no
C1A C2A 1.420(3) no
C1A C6A 1.409(3) no
C2A C7A 1.436(3) no
C2A C3A 1.410(3) no
C3A C4A 1.360(3) no
C4A C5A 1.394(4) no
C5A C6A 1.378(3) no
C8A C9A 1.402(3) no
C9A C10A 1.364(3) no
C10A C11A 1.384(4) no
C11A C12A 1.358(3) no
C3A H3A 0.9404 no
C4A H4A 1.0291 no
C5A H5A 0.9573 no
C6A H6A 0.9582 no
C7A H71A 0.9301 no
C9A H9A 0.9799 no
C10A H10A 0.9453 no
C11A H11A 0.9362 no
C12A H12A 0.9589 no
C1B C6B 1.407(3) no
C1B C2B 1.420(3) no
C2B C3B 1.415(3) no
C2B C7B 1.437(3) no
C3B C4B 1.368(3) no
C4B C5B 1.377(4) no
C5B C6B 1.376(3) no
C8B C9B 1.405(3) no
C9B C10B 1.357(4) no
C10B C11B 1.387(4) no
C11B C12B 1.371(4) no
C3B H3B 0.9419 no
C4B H4B 1.0345 no
C5B H5B 0.8847 no
C6B H6B 0.9575 no
C7B H71B 0.9438 no
C9B H9B 1.0192 no
C10B H10B 0.9522 no
C11B H11B 1.0445 no
C12B H12B 0.8978 no

loop_
_geom_torsion_atom_site_label_1
_geom_torsion_atom_site_label_2
_geom_torsion_atom_site_label_3
_geom_torsion_atom_site_label_4
_geom_torsion
_geom_torsion_publ_flag
O2A Cu1A O1A C1A 177.46(16) no
O12 Cu1A O1A C1A -96.81(16) no
N1A Cu1A O1A C1A 6.66(16) no
O1A Cu1A O12 Cl1 26.87(14) no
O2A Cu1A O12 Cl1 117.96(14) no
N1A Cu1A O12 Cl1 -66.52(15) no
N3A Cu1A O12 Cl1 -147.94(14) no
O1A Cu1A N1A N2A 176.92(13) no
O1A Cu1A N1A C7A -1.60(18) no
O12 Cu1A N1A N2A -86.45(13) no
O12 Cu1A N1A C7A 95.04(18) no
N3A Cu1A N1A N2A 0.85(13) no
N3A Cu1A N1A C7A -177.67(18) no
O2A Cu1A N3A C8A -170.26(14) no
O2A Cu1A N3A C12A 8.46(19) no
O12 Cu1A N3A C8A 104.21(14) no
O12 Cu1A N3A C12A -77.07(19) no
N1A Cu1A N3A C8A 0.78(14) no
N1A Cu1A N3A C12A 179.50(19) no
O2B Cu1B N3B C8B -160.10(14) no
O1B Cu1B N1B C7B 9.39(19) no
N3B Cu1B N1B N2B -4.49(13) no
N3B Cu1B N1B C7B -177.37(19) no
N1B Cu1B O1B C1B -6.07(16) no
O1B Cu1B N1B N2B -177.73(13) no
O2B Cu1B O1B C1B 160.90(16) no
O2B Cu1B N3B C12B 15.9(2) no
N1B Cu1B N3B C8B 6.30(14) no
N1B Cu1B N3B C12B -177.7(2) no
O11 Cl1 O12 Cu1A 50.8(2) no
O14 Cl1 O12 Cu1A 173.40(14) no
O13 Cl1 O12 Cu1A -69.04(16) no
Cu1A O1A C1A C6A 173.05(15) no
Cu1A O1A C1A C2A -8.3(3) no
Cu1B O1B C1B C2B 1.9(3) no
Cu1B O1B C1B C6B -177.08(15) no
N2A N1A C7A C2A 179.58(17) no
C7A N1A N2A C8A 176.26(18) no
Cu1A N1A N2A C8A -2.4(2) no
Cu1A N1A C7A C2A -2.0(3) no
N1A N2A C8A N3A 3.2(3) no
N1A N2A C8A C9A -177.47(19) no
Cu1A N3A C8A C9A 178.32(17) no
C12A N3A C8A N2A 178.82(19) no
C12A N3A C8A C9A -0.5(3) no
Cu1A N3A C12A C11A -178.97(18) no
Cu1A N3A C8A N2A -2.3(2) no
C8A N3A C12A C11A -0.3(3) no
Cu1B N1B C7B C2B -8.3(3) no
C7B N1B N2B C8B 175.65(19) no
N2B N1B C7B C2B 179.26(18) no
Cu1B N1B N2B C8B 2.1(2) no
N1B N2B C8B C9B -177.42(19) no
N1B N2B C8B N3B 3.3(3) no
Cu1B N3B C8B N2B -7.0(2) no
C12B N3B C8B C9B -2.7(3) no
C8B N3B C12B C11B 1.3(3) no
Cu1B N3B C12B C11B -174.5(2) no
Cu1B N3B C8B C9B 173.76(17) no
C12B N3B C8B N2B 176.58(19) no
O1A C1A C6A C5A 179.3(2) no
C6A C1A C2A C3A 1.2(3) no
O1A C1A C2A C3A -177.46(18) no
C6A C1A C2A C7A -178.11(19) no
O1A C1A C2A C7A 3.2(3) no
C2A C1A C6A C5A 0.5(3) no
C1A C2A C7A N1A 2.1(3) no
C7A C2A C3A C4A 177.5(2) no
C1A C2A C3A C4A -1.9(3) no
C3A C2A C7A N1A -177.26(19) no
C2A C3A C4A C5A 0.7(3) no
C3A C4A C5A C6A 1.1(4) no
C4A C5A C6A C1A -1.7(4) no
N2A C8A C9A C10A -178.5(2) no
N3A C8A C9A C10A 0.9(3) no
C8A C9A C10A C11A -0.3(4) no
C9A C10A C11A C12A -0.5(4) no
C10A C11A C12A N3A 0.8(4) no
O1B C1B C2B C7B 2.2(3) no
C6B C1B C2B C3B 0.4(3) no
O1B C1B C2B C3B -178.59(19) no
C6B C1B C2B C7B -178.80(19) no
O1B C1B C6B C5B 178.8(2) no
C2B C1B C6B C5B -0.3(3) no
C7B C2B C3B C4B 178.9(2) no
C1B C2B C7B N1B 1.2(3) no
C3B C2B C7B N1B -178.0(2) no
C1B C2B C3B C4B -0.4(3) no
C2B C3B C4B C5B 0.2(4) no
C3B C4B C5B C6B -0.1(4) no
C4B C5B C6B C1B 0.1(4) no
N3B C8B C9B C10B 2.3(3) no
N2B C8B C9B C10B -176.9(2) no
C8B C9B C10B C11B -0.5(4) no
C9B C10B C11B C12B -0.8(4) no
C10B C11B C12B N3B 0.4(4) no
